data_7210456
loop_
_publ_author_name
'Mocilac, Pavle'
'Lough, Alan J.'
'Gallagher, John F.'

_publ_section_title
;
 Structures and conformational analysis of a 3 x 3 isomer grid of nine
 N-(fluorophenyl)pyridinecarboxamides
;
_journal_issue 6
_journal_name_full CrystEngComm
_journal_page_first 1899
_journal_paper_doi 10.1039/c0ce00326c
_journal_volume 13
_journal_year 2011
_chemical_formula_moiety 'C12 H8.97 Cl0.03 F N2 O'
_chemical_formula_sum 'C12 H8.97 Cl0.03 F N2 O'
_chemical_formula_weight 217.33
_chemical_melting_point 379
_chemical_name_common NooF
_chemical_name_systematic
;
?
;
_space_group_IT_number 14
_symmetry_cell_setting monoclinic
_symmetry_space_group_name_Hall '-P 2yn'
_symmetry_space_group_name_H-M 'P 1 21/n 1'
_atom_sites_solution_hydrogens geom
_atom_sites_solution_primary direct
_atom_sites_solution_secondary difmap
_audit_creation_method SHELXL-97
_cell_angle_alpha 90.00
_cell_angle_beta 99.276(5)
_cell_angle_gamma 90.00
_cell_formula_units_Z 4
_cell_length_a 4.8030(4)
_cell_length_b 19.1318(18)
_cell_length_c 10.8759(8)
_cell_measurement_reflns_used 12678
_cell_measurement_temperature 150(2)
_cell_measurement_theta_max 27.5
_cell_measurement_theta_min 2.55
_cell_volume 986.32(14)
_computing_cell_refinement 'DENZO-SMN (Otwinowski and Minor, 1997)'
_computing_data_collection 'kappaCCD Server software (Nonius, 1997)'
_computing_data_reduction 'DENZO-SMN (Otwinowski and Minor, 1997)'
_computing_molecular_graphics 'PLATON (Spek, 2003)'
_computing_publication_material 'SHELXL97 and PREP8 (Ferguson, 1998)'
_computing_structure_refinement 'SHELXL97 (Sheldrick, 2008) and SORTX (McArdle, 1995)'
_computing_structure_solution 'SHELXS97 (Sheldrick, 2008)'
_diffrn_ambient_temperature 150(2)
_diffrn_measured_fraction_theta_full 0.987
_diffrn_measured_fraction_theta_max 0.987
_diffrn_measurement_device 'Nonius KappaCCD'
_diffrn_measurement_method '\f, \w scans with \k offsets'
_diffrn_radiation_monochromator graphite
_diffrn_radiation_source 'fine-focus sealed X-ray tube'
_diffrn_radiation_type 'Molybdenum K\a'
_diffrn_radiation_wavelength 0.71073
_diffrn_reflns_av_R_equivalents 0.0765
_diffrn_reflns_av_sigmaI/netI 0.0897
_diffrn_reflns_limit_h_max 6
_diffrn_reflns_limit_h_min -6
_diffrn_reflns_limit_k_max 24
_diffrn_reflns_limit_k_min -21
_diffrn_reflns_limit_l_max 13
_diffrn_reflns_limit_l_min -13
_diffrn_reflns_number 6707
_diffrn_reflns_theta_full 27.50
_diffrn_reflns_theta_max 27.5
_diffrn_reflns_theta_min 2.85
_diffrn_standards_number 6843
_exptl_absorpt_coefficient_mu 0.117
_exptl_absorpt_correction_T_max 0.997
_exptl_absorpt_correction_T_min 0.979
_exptl_absorpt_correction_type multi-scan
_exptl_absorpt_process_details '(SORTAV; Blessing, 1995)'
_exptl_crystal_colour colourless
_exptl_crystal_density_diffrn 1.464
_exptl_crystal_density_method 'not measured'
_exptl_crystal_description plate
_exptl_crystal_F_000 449.6
_exptl_crystal_size_max 0.20
_exptl_crystal_size_mid 0.15
_exptl_crystal_size_min 0.03
_refine_diff_density_max 0.220
_refine_diff_density_min -0.210
_refine_diff_density_rms 0.054
_refine_ls_extinction_method none
_refine_ls_goodness_of_fit_ref 0.995
_refine_ls_hydrogen_treatment mixed
_refine_ls_matrix_type full
_refine_ls_number_parameters 154
_refine_ls_number_reflns 2238
_refine_ls_number_restraints 0
_refine_ls_restrained_S_all 0.995
_refine_ls_R_factor_all 0.1325
_refine_ls_R_factor_gt 0.0568
_refine_ls_shift/su_max 0.000
_refine_ls_shift/su_mean 0.000
_refine_ls_structure_factor_coef Fsqd
_refine_ls_weighting_details 'w=1/[\s^2^(Fo^2^)+(0.0713P)^2^] where P=(Fo^2^+2Fc^2^)/3'
_refine_ls_weighting_scheme calc
_refine_ls_wR_factor_gt 0.1227
_refine_ls_wR_factor_ref 0.1535
_reflns_number_gt 1160
_reflns_number_total 2238
_reflns_threshold_expression I>2\s(I)
_cod_data_source_file c0ce00326c.txt
_cod_data_source_block NooF_[8-14]
_cod_depositor_comments
;
The following automatic conversions were performed:

'_symmetry_cell_setting' value 'Monoclinic' changed to 'monoclinic'
according to the built-in table from CIF Core dictionary named
'cif_core.dic' version 2.4.1 from 2010-06-29.

Automatic conversion script
Id: cif_fix_values 1891 2012-01-12 08:04:46Z andrius 
;
_cod_original_sg_symbol_H-M 'P 21/n'
_cod_database_code 7210456

loop_
_symmetry_equiv_pos_as_xyz
'x, y, z'
'-x+1/2, y+1/2, -z+1/2'
'-x, -y, -z'
'x-1/2, -y-1/2, z-1/2'

loop_
_atom_site_label
_atom_site_type_symbol
_atom_site_fract_x
_atom_site_fract_y
_atom_site_fract_z
_atom_site_U_iso_or_equiv
_atom_site_adp_type
_atom_site_occupancy
_atom_site_symmetry_multiplicity
_atom_site_calc_flag
_atom_site_refinement_flags
_atom_site_disorder_assembly
_atom_site_disorder_group
F12 F -0.0260(3) 0.16417(7) -0.06780(11) 0.0503(4) Uani 1 1 d . . .
O1 O -0.1037(4) 0.08145(8) 0.35051(13) 0.0507(5) Uani 1 1 d . . .
C1 C -0.0008(5) 0.06727(12) 0.2579(2) 0.0391(6) Uani 1 1 d . . .
N1 N -0.0569(4) 0.10146(10) 0.14724(17) 0.0417(5) Uani 1 1 d . . .
H1 H 0.046(5) 0.0834(12) 0.090(2) 0.050(7) Uiso 1 1 d . . .
C11 C -0.2233(5) 0.16107(11) 0.1164(2) 0.0386(6) Uani 1 1 d . . .
C12 C -0.2052(5) 0.19352(13) 0.0037(2) 0.0413(6) Uani 1 1 d . . .
C13 C -0.3520(5) 0.25245(13) -0.0371(2) 0.0455(6) Uani 1 1 d . . .
H13 H -0.3323 0.2730 -0.1148 0.055 Uiso 1 1 calc R . .
C14 C -0.5299(5) 0.28156(13) 0.0371(2) 0.0449(6) Uani 1 1 d . . .
H14 H -0.6342 0.3226 0.0107 0.054 Uiso 1 1 calc R . .
C15 C -0.5554(5) 0.25074(12) 0.14967(19) 0.0438(6) Uani 1 1 d . . .
H15 H -0.6781 0.2707 0.2004 0.053 Uiso 1 1 calc R . .
C16 C -0.4033(5) 0.19084(12) 0.1896(2) 0.0417(6) Uani 1 1 d . . .
H16 H -0.4227 0.1702 0.2672 0.050 Uiso 1 1 calc R . .
C21 C 0.2114(5) 0.00946(12) 0.25693(19) 0.0386(6) Uani 1 1 d . A .
N22 N 0.3157(4) 0.00048(10) 0.15019(15) 0.0424(5) Uani 1 1 d . . .
C23 C 0.5067(5) -0.04998(13) 0.1486(2) 0.0458(6) Uani 1 1 d . A .
H23 H 0.5818 -0.0573 0.0740 0.055 Uiso 1 1 calc R . .
C24 C 0.6013(5) -0.09229(12) 0.2503(2) 0.0454(6) Uani 1 1 d . . .
H24 H 0.7377 -0.1277 0.2453 0.054 Uiso 1 1 calc R A .
C25 C 0.4938(5) -0.08190(12) 0.3586(2) 0.0462(7) Uani 1 1 d . A -1
H25 H 0.5568 -0.1097 0.4300 0.055 Uiso 0.968(3) 1 calc PR B -1
C26 C 0.2930(5) -0.03060(13) 0.36250(19) 0.0435(6) Uani 1 1 d . . .
H26 H 0.2131 -0.0230 0.4358 0.052 Uiso 1 1 calc R A .
Cl25 Cl 0.618(4) -0.1199(11) 0.4673(18) 0.056(9) Uiso 0.032(3) 1 d P B -2

loop_
_atom_site_aniso_label
_atom_site_aniso_U_11
_atom_site_aniso_U_22
_atom_site_aniso_U_33
_atom_site_aniso_U_23
_atom_site_aniso_U_13
_atom_site_aniso_U_12
F12 0.0581(10) 0.0560(10) 0.0417(8) 0.0024(6) 0.0227(7) 0.0095(7)
O1 0.0671(12) 0.0517(11) 0.0368(9) 0.0008(7) 0.0191(9) 0.0083(9)
C1 0.0422(15) 0.0410(13) 0.0353(13) -0.0023(10) 0.0098(11) -0.0017(12)
N1 0.0459(13) 0.0457(12) 0.0368(11) 0.0008(9) 0.0164(10) 0.0045(10)
C11 0.0416(15) 0.0385(15) 0.0367(12) -0.0007(10) 0.0091(11) -0.0038(11)
C12 0.0449(15) 0.0464(15) 0.0360(13) -0.0045(11) 0.0166(11) 0.0004(12)
C13 0.0553(17) 0.0476(16) 0.0356(12) 0.0027(11) 0.0132(11) -0.0011(13)
C14 0.0501(16) 0.0433(15) 0.0424(13) 0.0017(11) 0.0110(11) 0.0029(12)
C15 0.0470(15) 0.0489(15) 0.0373(13) -0.0017(11) 0.0122(11) -0.0002(13)
C16 0.0455(15) 0.0486(15) 0.0338(12) -0.0009(10) 0.0143(11) -0.0017(12)
C21 0.0390(14) 0.0397(13) 0.0386(13) -0.0001(10) 0.0109(10) -0.0069(11)
N22 0.0437(12) 0.0452(13) 0.0403(11) -0.0011(9) 0.0133(9) 0.0006(10)
C23 0.0464(16) 0.0485(15) 0.0452(14) -0.0051(11) 0.0153(12) 0.0001(13)
C24 0.0438(15) 0.0450(15) 0.0486(14) -0.0001(11) 0.0113(11) 0.0002(12)
C25 0.0464(16) 0.0462(15) 0.0462(15) 0.0063(11) 0.0077(12) -0.0008(13)
C26 0.0466(16) 0.0483(16) 0.0369(12) -0.0006(11) 0.0108(11) -0.0048(13)

loop_
_atom_type_symbol
_atom_type_description
_atom_type_scat_dispersion_real
_atom_type_scat_dispersion_imag
_atom_type_scat_source
C C 0.0033 0.0016 'International Tables Vol C Tables 4.2.6.8 and 6.1.1.4'
H H 0.0000 0.0000 'International Tables Vol C Tables 4.2.6.8 and 6.1.1.4'
N N 0.0061 0.0033 'International Tables Vol C Tables 4.2.6.8 and 6.1.1.4'
O O 0.0106 0.0060 'International Tables Vol C Tables 4.2.6.8 and 6.1.1.4'
F F 0.0171 0.0103 'International Tables Vol C Tables 4.2.6.8 and 6.1.1.4'
Cl Cl 0.1484 0.1585 'International Tables Vol C Tables 4.2.6.8 and 6.1.1.4'

loop_
_geom_angle_atom_site_label_1
_geom_angle_atom_site_label_2
_geom_angle_atom_site_label_3
_geom_angle
O1 C1 N1 125.1(2)
O1 C1 C21 122.2(2)
N1 C1 C21 112.67(19)
C1 N1 C11 128.9(2)
C1 N1 H1 111.7(14)
C11 N1 H1 119.2(14)
C16 C11 C12 117.1(2)
C16 C11 N1 125.5(2)
C12 C11 N1 117.4(2)
C13 C12 F12 119.53(19)
C13 C12 C11 123.6(2)
F12 C12 C11 116.9(2)
C12 C13 C14 118.6(2)
C12 C13 H13 120.7
C14 C13 H13 120.7
C15 C14 C13 119.8(2)
C15 C14 H14 120.1
C13 C14 H14 120.1
C14 C15 C16 120.7(2)
C14 C15 H15 119.6
C16 C15 H15 119.6
C11 C16 C15 120.2(2)
C11 C16 H16 119.9
C15 C16 H16 119.9
N22 C21 C26 123.3(2)
N22 C21 C1 116.5(2)
C26 C21 C1 120.2(2)
C23 N22 C21 117.08(19)
N22 C23 C24 123.4(2)
N22 C23 H23 118.3
C24 C23 H23 118.3
C25 C24 C23 118.6(2)
C25 C24 H24 120.7
C23 C24 H24 120.7
C24 C25 C26 119.3(2)
C24 C25 H25 120.3
C26 C25 H25 120.3
C25 C26 C21 118.3(2)
C25 C26 H26 120.8
C21 C26 H26 120.8

loop_
_geom_bond_atom_site_label_1
_geom_bond_atom_site_label_2
_geom_bond_distance
F12 C12 1.370(2)
O1 C1 1.222(2)
C1 N1 1.358(3)
C1 C21 1.505(3)
N1 C11 1.402(3)
N1 H1 0.92(2)
C11 C16 1.388(3)
C11 C12 1.389(3)
C12 C13 1.365(3)
C13 C14 1.383(3)
C13 H13 0.9500
C14 C15 1.382(3)
C14 H14 0.9500
C15 C16 1.390(3)
C15 H15 0.9500
C16 H16 0.9500
C21 N22 1.348(2)
C21 C26 1.384(3)
N22 C23 1.334(3)
C23 C24 1.386(3)
C23 H23 0.9500
C24 C25 1.375(3)
C24 H24 0.9500
C25 C26 1.381(3)
C25 H25 0.9500
C26 H26 0.9500

loop_
_geom_hbond_atom_site_label_D
_geom_hbond_atom_site_label_H
_geom_hbond_atom_site_label_A
_geom_hbond_distance_DH
_geom_hbond_distance_HA
_geom_hbond_distance_DA
_geom_hbond_angle_DHA
_geom_hbond_site_symmetry_A
_geom_hbond_publ_flag
N1 H1 F12 0.92(2) 2.29(2) 2.654(2) 102.8(16) . yes
N1 H1 N22 0.92(2) 2.09(2) 2.630(3) 116.2(17) . yes
C14 H14 O1 0.95 2.55 3.298(3) 136 4_565 yes
C16 H16 O1 0.95 2.37 2.950(3) 119 . yes

loop_
_geom_torsion_atom_site_label_1
_geom_torsion_atom_site_label_2
_geom_torsion_atom_site_label_3
_geom_torsion_atom_site_label_4
_geom_torsion
O1 C1 N1 C11 4.5(4)
C21 C1 N1 C11 -174.2(2)
C1 N1 C11 C16 -11.2(4)
C1 N1 C11 C12 168.2(2)
C16 C11 C12 C13 0.5(4)
N1 C11 C12 C13 -179.0(2)
C16 C11 C12 F12 179.63(19)
N1 C11 C12 F12 0.1(3)
F12 C12 C13 C14 -179.4(2)
C11 C12 C13 C14 -0.3(4)
C12 C13 C14 C15 0.0(4)
C13 C14 C15 C16 0.2(4)
C12 C11 C16 C15 -0.3(3)
N1 C11 C16 C15 179.1(2)
C14 C15 C16 C11 0.0(4)
O1 C1 C21 N22 -177.9(2)
N1 C1 C21 N22 0.8(3)
O1 C1 C21 C26 1.1(4)
N1 C1 C21 C26 179.9(2)
C26 C21 N22 C23 0.1(3)
C1 C21 N22 C23 179.14(19)
C21 N22 C23 C24 -0.4(4)
N22 C23 C24 C25 -0.1(4)
C23 C24 C25 C26 0.9(4)
C24 C25 C26 C21 -1.2(3)
N22 C21 C26 C25 0.7(4)
C1 C21 C26 C25 -178.3(2)
